data_7001866
loop_
_publ_author_name
'Tandon, Santokh S.'
'Bunge, Scott D.'
'Rakosi, Robert'
'Xu, Zhiqiang'
'Thompson, Laurence K.'

_publ_section_title
;
 Self-assembly of mixed-valence Co(ii/iii) and Ni(ii) clusters:
 azide-bridged 1D single chain coordination polymers comprised of
 tetranuclear units, tetranuclear Co(ii/iii) complexes,
 ferromagnetically coupled azide-bridged tetranuclear, and hexanuclear
 Ni(ii) complexes: synthesis, structural, and magnetic properties
;
_journal_issue 33
_journal_name_full 'Dalton Transactions'
_journal_page_first 6536
_journal_page_last 6551
_journal_paper_doi 10.1039/b903617b
_journal_year 2009
_chemical_formula_sum 'C25 H31 Cl N12 Ni3 O12'
_chemical_formula_weight 903.20
_chemical_name_common (Ni6(H2L)2(HL-1)2(H2O)2(N3)6)(ClO4)(6)
_chemical_name_systematic
;

?

;
_space_group_IT_number 14
_symmetry_cell_setting monoclinic
_symmetry_space_group_name_Hall '-P 2ybc'
_symmetry_space_group_name_H-M 'P 1 21/c 1'
_atom_sites_solution_hydrogens geom
_atom_sites_solution_primary direct
_atom_sites_solution_secondary difmap
_audit_creation_method SHELXL-97
_cell_angle_alpha 90.00
_cell_angle_beta 111.084(5)
_cell_angle_gamma 90.00
_cell_formula_units_Z 4
_cell_length_a 16.471(6)
_cell_length_b 15.791(5)
_cell_length_c 14.370(5)
_cell_measurement_reflns_used 2190
_cell_measurement_temperature 100(2)
_cell_measurement_theta_max 22.26
_cell_measurement_theta_min 2.58
_cell_volume 3487(2)
_computing_cell_refinement 'Bruker SMART'
_computing_data_collection 'Bruker SMART'
_computing_data_reduction 'Bruker SAINT'
_computing_molecular_graphics 'Bruker SHELXTL'
_computing_publication_material 'Bruker SHELXTL'
_computing_structure_refinement 'SHELXL-97 (Sheldrick, 1997)'
_computing_structure_solution 'SHELXS-97 (Sheldrick, 1990)'
_diffrn_ambient_temperature 100(2)
_diffrn_measured_fraction_theta_full 0.999
_diffrn_measured_fraction_theta_max 0.999
_diffrn_measurement_device_type 'CCD area detector'
_diffrn_measurement_method 'phi and omega scans'
_diffrn_radiation_monochromator graphite
_diffrn_radiation_source 'fine-focus sealed tube'
_diffrn_radiation_type MoK\a
_diffrn_radiation_wavelength 0.71073
_diffrn_reflns_av_R_equivalents 0.1653
_diffrn_reflns_av_sigmaI/netI 0.1522
_diffrn_reflns_limit_h_max 19
_diffrn_reflns_limit_h_min -19
_diffrn_reflns_limit_k_max 18
_diffrn_reflns_limit_k_min -18
_diffrn_reflns_limit_l_max 17
_diffrn_reflns_limit_l_min -17
_diffrn_reflns_number 27127
_diffrn_reflns_theta_full 25.05
_diffrn_reflns_theta_max 25.05
_diffrn_reflns_theta_min 1.32
_exptl_absorpt_coefficient_mu 1.757
_exptl_absorpt_correction_T_max 0.8439
_exptl_absorpt_correction_T_min 0.6207
_exptl_absorpt_correction_type multi-scan
_exptl_absorpt_process_details SADABS
_exptl_crystal_colour green
_exptl_crystal_density_diffrn 1.720
_exptl_crystal_density_meas ?
_exptl_crystal_density_method .
_exptl_crystal_description irregular
_exptl_crystal_F_000 1848
_exptl_crystal_size_max 0.30
_exptl_crystal_size_mid 0.12
_exptl_crystal_size_min 0.10
_refine_diff_density_max 0.638
_refine_diff_density_min -1.104
_refine_diff_density_rms 0.148
_refine_ls_extinction_method none
_refine_ls_goodness_of_fit_ref 0.998
_refine_ls_hydrogen_treatment constr
_refine_ls_matrix_type full
_refine_ls_number_parameters 485
_refine_ls_number_reflns 6168
_refine_ls_number_restraints 0
_refine_ls_restrained_S_all 0.998
_refine_ls_R_factor_all 0.2104
_refine_ls_R_factor_gt 0.0814
_refine_ls_shift/su_max 0.000
_refine_ls_shift/su_mean 0.000
_refine_ls_structure_factor_coef Fsqd
_refine_ls_weighting_details 'calc w=1/[\s^2^(Fo^2^)+(0.1485P)^2^+2.0359P] where P=(Fo^2^+2Fc^2^)/3'
_refine_ls_weighting_scheme calc
_refine_ls_wR_factor_gt 0.2004
_refine_ls_wR_factor_ref 0.2927
_reflns_number_gt 2503
_reflns_number_total 6168
_reflns_threshold_expression >2sigma(I)
_cod_data_source_file b903617b.txt
_cod_data_source_block three
_cod_depositor_comments
;
The following automatic conversions were performed:
'_symmetry_cell_setting' value 'Monoclinic' changed to 'monoclinic'
according to '/home/saulius/struct/CIF-dictionaries/cif_core.dic'
dictionary named 'cif_core.dic' version 2.4.1 from
2010-06-29.

'_exptl_absorpt_correction_type' value 'MULTI-SCAN' changed
to 'multi-scan' according to
'/home/saulius/struct/CIF-dictionaries/cif_core.dic' dictionary named
'cif_core.dic' version 2.4.1 from 2010-06-29.

Automatic conversion script
Id: cif_fix_enum 1527 2010-12-29 10:47:43Z saulius 
;
_cod_original_sg_symbol_H-M P2(1)/c
_cod_database_code 7001866

loop_
_symmetry_equiv_pos_as_xyz
'x, y, z'
'-x, y+1/2, -z+1/2'
'-x, -y, -z'
'x, -y-1/2, z-1/2'

loop_
_atom_site_label
_atom_site_type_symbol
_atom_site_fract_x
_atom_site_fract_y
_atom_site_fract_z
_atom_site_U_iso_or_equiv
_atom_site_adp_type
_atom_site_occupancy
_atom_site_symmetry_multiplicity
_atom_site_calc_flag
_atom_site_refinement_flags
_atom_site_disorder_assembly
_atom_site_disorder_group
Ni1 Ni 0.45367(10) 0.41153(9) 0.44930(11) 0.0445(5) Uani 1 1 d . . .
Ni2 Ni 0.24663(11) 0.40711(11) 0.35094(12) 0.0599(6) Uani 1 1 d . . .
Ni3 Ni 0.34187(10) 0.57420(10) 0.43449(12) 0.0484(5) Uani 1 1 d . . .
N1 N 0.4415(6) 0.5091(6) 0.5452(7) 0.045(2) Uani 1 1 d . . .
N2 N 0.4288(7) 0.4830(7) 0.6213(10) 0.058(3) Uani 1 1 d . . .
N3 N 0.4178(9) 0.4556(8) 0.6878(11) 0.084(4) Uani 1 1 d . . .
N4 N 0.5515(6) 0.3581(7) 0.5667(7) 0.051(3) Uani 1 1 d . . .
N5 N 0.5563(6) 0.2889(7) 0.6030(8) 0.047(3) Uani 1 1 d . . .
N6 N 0.5655(8) 0.2256(8) 0.6416(9) 0.070(3) Uani 1 1 d . . .
N7 N 0.3483(7) 0.3495(7) 0.4602(8) 0.058(3) Uani 1 1 d . . .
N8 N 0.3384(7) 0.3069(7) 0.5231(9) 0.065(3) Uani 1 1 d . . .
N9 N 0.3259(9) 0.2674(10) 0.5814(11) 0.101(5) Uani 1 1 d . . .
N10 N 0.2658(7) 0.6389(7) 0.3147(9) 0.057(3) Uani 1 1 d . . .
N11 N 0.4609(6) 0.3350(6) 0.3413(8) 0.048(3) Uani 1 1 d . . .
N12 N 0.1511(8) 0.3486(9) 0.3790(10) 0.084(4) Uani 1 1 d . . .
O1 O 0.3574(5) 0.4785(5) 0.3419(6) 0.047(2) Uani 1 1 d . . .
O2 O 0.2449(5) 0.4990(5) 0.4437(7) 0.058(2) Uani 1 1 d . . .
O3 O 0.3238(6) 0.6503(6) 0.5351(7) 0.063(3) Uani 1 1 d . . .
O4 O 0.0840(8) 0.6120(8) 0.2420(9) 0.104(4) Uani 1 1 d . . .
H4 H 0.0690 0.6392 0.1882 0.156 Uiso 1 1 calc R . .
O5 O 0.1628(6) 0.4676(7) 0.2298(7) 0.079(3) Uani 1 1 d . . .
H5 H 0.1254 0.4935 0.2460 0.118 Uiso 1 1 calc R . .
O6 O 0.2369(7) 0.3040(6) 0.2570(7) 0.077(3) Uani 1 1 d . . .
O7 O 0.3562(6) 0.1814(6) 0.3007(7) 0.070(3) Uani 1 1 d . . .
H7 H 0.3590 0.2072 0.2508 0.104 Uiso 1 1 calc R . .
C25 C 0.161(2) 0.395(2) 0.016(3) 0.31(3) Uani 1 1 d . . .
H25A H 0.2107 0.4220 0.0061 0.466 Uiso 1 1 calc R . .
H25B H 0.1150 0.3847 -0.0490 0.466 Uiso 1 1 calc R . .
H25C H 0.1789 0.3414 0.0513 0.466 Uiso 1 1 calc R . .
O9 O 0.9966(8) 0.2484(11) 0.0660(10) 0.149(6) Uani 1 1 d . . .
O10 O 0.9373(12) 0.2507(14) -0.0976(13) 0.190(8) Uani 1 1 d . . .
O11 O 0.8495(7) 0.2692(10) -0.0168(11) 0.150(6) Uani 1 1 d . . .
O12 O 0.9414(13) 0.3684(11) -0.008(2) 0.303(18) Uani 1 1 d . . .
Cl1 Cl 0.9345(3) 0.2866(4) -0.0102(4) 0.0979(15) Uani 1 1 d . . .
C1 C 0.3607(8) 0.4961(8) 0.2520(10) 0.048(3) Uani 1 1 d . . .
C2 C 0.3219(7) 0.5691(7) 0.2003(9) 0.047(3) Uani 1 1 d . . .
C3 C 0.3251(8) 0.5816(9) 0.1052(9) 0.055(3) Uani 1 1 d . . .
H3 H 0.3004 0.6319 0.0703 0.066 Uiso 1 1 calc R . .
C4 C 0.3615(9) 0.5260(9) 0.0607(10) 0.060(4) Uani 1 1 d . . .
C5 C 0.3987(8) 0.4566(9) 0.1128(9) 0.057(3) Uani 1 1 d . . .
H5A H 0.4261 0.4171 0.0838 0.068 Uiso 1 1 calc R . .
C6 C 0.3982(8) 0.4407(8) 0.2069(9) 0.050(3) Uani 1 1 d . . .
C7 C 0.2722(8) 0.6303(8) 0.2298(10) 0.055(3) Uani 1 1 d . . .
H7A H 0.2399 0.6693 0.1798 0.066 Uiso 1 1 calc R . .
C8 C 0.3593(10) 0.5432(9) -0.0433(10) 0.077(5) Uani 1 1 d . . .
H8A H 0.3188 0.5897 -0.0727 0.116 Uiso 1 1 calc R . .
H8B H 0.3399 0.4922 -0.0842 0.116 Uiso 1 1 calc R . .
H8C H 0.4177 0.5588 -0.0406 0.116 Uiso 1 1 calc R . .
C9 C 0.4399(8) 0.3591(8) 0.2520(10) 0.051(3) Uani 1 1 d . . .
H9 H 0.4521 0.3206 0.2080 0.061 Uiso 1 1 calc R . .
C10 C 0.2064(8) 0.5016(9) 0.5107(11) 0.056(3) Uani 1 1 d . . .
C11 C 0.1447(9) 0.4390(10) 0.5124(11) 0.070(4) Uani 1 1 d . . .
C12 C 0.1051(10) 0.4429(11) 0.5809(14) 0.080(5) Uani 1 1 d . . .
H12 H 0.0636 0.4006 0.5793 0.096 Uiso 1 1 calc R . .
C13 C 0.1225(12) 0.5048(13) 0.6518(17) 0.096(6) Uani 1 1 d . . .
C14 C 0.1821(11) 0.5644(10) 0.6514(12) 0.082(5) Uani 1 1 d . . .
H14 H 0.1957 0.6081 0.7002 0.099 Uiso 1 1 calc R . .
C15 C 0.2240(9) 0.5642(9) 0.5824(11) 0.063(4) Uani 1 1 d . . .
C16 C 0.2830(9) 0.6336(10) 0.5918(13) 0.077(5) Uani 1 1 d . . .
H16 H 0.2921 0.6708 0.6466 0.092 Uiso 1 1 calc R . .
C17 C 0.0757(13) 0.5060(14) 0.7237(17) 0.141(8) Uani 1 1 d . . .
H17A H 0.0144 0.5200 0.6882 0.211 Uiso 1 1 calc R . .
H17B H 0.1022 0.5486 0.7754 0.211 Uiso 1 1 calc R . .
H17C H 0.0801 0.4501 0.7548 0.211 Uiso 1 1 calc R . .
C18 C 0.1197(10) 0.3686(11) 0.4436(12) 0.080(5) Uani 1 1 d . . .
H18 H 0.0743 0.3335 0.4478 0.096 Uiso 1 1 calc R . .
C19 C 0.1192(19) 0.2763(17) 0.3129(18) 0.175(14) Uani 1 1 d . . .
H19 H 0.0650 0.2500 0.3041 0.209 Uiso 1 1 calc R . .
C20 C 0.1687(11) 0.2504(15) 0.268(2) 0.161(13) Uani 1 1 d . . .
H20 H 0.1607 0.1949 0.2400 0.194 Uiso 1 1 calc R . .
C21 C 0.4974(8) 0.2484(7) 0.3592(9) 0.048(3) Uani 1 1 d . . .
H21A H 0.5529 0.2490 0.4171 0.058 Uiso 1 1 calc R . .
H21B H 0.5100 0.2292 0.3002 0.058 Uiso 1 1 calc R . .
C22 C 0.4358(9) 0.1875(8) 0.3790(10) 0.060(4) Uani 1 1 d . . .
H22A H 0.4631 0.1308 0.3922 0.072 Uiso 1 1 calc R . .
H22B H 0.4255 0.2058 0.4398 0.072 Uiso 1 1 calc R . .
C23 C 0.2062(8) 0.7056(8) 0.3243(11) 0.065(4) Uani 1 1 d . . .
H23A H 0.1941 0.7464 0.2687 0.078 Uiso 1 1 calc R . .
H23B H 0.2342 0.7368 0.3876 0.078 Uiso 1 1 calc R . .
C24 C 0.1226(11) 0.6679(12) 0.3230(13) 0.102(6) Uani 1 1 d . . .
H24A H 0.1335 0.6368 0.3862 0.122 Uiso 1 1 calc R . .
H24B H 0.0811 0.7142 0.3198 0.122 Uiso 1 1 calc R . .
O8 O 0.128(3) 0.451(2) 0.074(3) 0.39(2) Uani 1 1 d . . .
H8 H 0.1016 0.4917 0.0387 0.578 Uiso 1 1 calc R . .

loop_
_atom_site_aniso_label
_atom_site_aniso_U_11
_atom_site_aniso_U_22
_atom_site_aniso_U_33
_atom_site_aniso_U_23
_atom_site_aniso_U_13
_atom_site_aniso_U_12
Ni1 0.0469(9) 0.0396(9) 0.0377(9) 0.0005(7) 0.0039(7) -0.0043(7)
Ni2 0.0563(11) 0.0570(11) 0.0524(11) 0.0039(9) 0.0027(9) -0.0102(9)
Ni3 0.0471(9) 0.0443(9) 0.0457(10) 0.0027(7) 0.0068(7) -0.0022(7)
N1 0.053(6) 0.039(6) 0.035(6) 0.006(5) 0.007(5) -0.010(5)
N2 0.059(7) 0.043(7) 0.060(8) 0.001(6) 0.008(7) -0.010(5)
N3 0.091(10) 0.071(9) 0.086(10) 0.013(8) 0.028(9) -0.008(7)
N4 0.057(6) 0.041(6) 0.052(7) -0.005(5) 0.015(5) -0.001(5)
N5 0.047(6) 0.041(7) 0.052(7) 0.001(5) 0.016(5) 0.000(5)
N6 0.077(8) 0.054(7) 0.070(8) 0.016(6) 0.016(7) 0.005(6)
N7 0.070(7) 0.048(7) 0.038(6) -0.005(5) -0.004(6) -0.014(6)
N8 0.056(7) 0.062(8) 0.061(8) 0.025(7) 0.002(6) 0.000(6)
N9 0.083(9) 0.120(12) 0.092(11) 0.059(10) 0.024(8) -0.009(9)
N10 0.049(6) 0.047(6) 0.064(8) 0.000(6) 0.007(6) -0.006(5)
N11 0.052(6) 0.038(6) 0.048(7) -0.001(5) 0.010(5) -0.004(5)
N12 0.076(9) 0.096(10) 0.063(9) 0.006(8) 0.003(7) -0.040(8)
O1 0.056(5) 0.040(5) 0.037(5) -0.001(4) 0.006(4) -0.004(4)
O2 0.054(5) 0.054(5) 0.059(6) 0.008(4) 0.011(5) 0.003(4)
O3 0.057(6) 0.057(6) 0.073(7) -0.003(5) 0.020(5) -0.009(5)
O4 0.067(7) 0.125(10) 0.095(9) 0.005(8) -0.001(7) -0.003(7)
O5 0.065(7) 0.093(8) 0.061(6) 0.018(6) 0.002(5) -0.009(6)
O6 0.095(7) 0.055(6) 0.065(6) -0.008(5) 0.010(6) -0.007(6)
O7 0.075(6) 0.052(6) 0.074(7) -0.011(5) 0.017(6) -0.011(5)
C25 0.16(3) 0.26(4) 0.46(7) -0.25(5) 0.05(4) -0.06(3)
O9 0.087(9) 0.226(17) 0.099(10) 0.022(11) -0.008(8) 0.041(10)
O10 0.191(17) 0.25(2) 0.119(14) 0.046(14) 0.041(13) 0.107(16)
O11 0.062(8) 0.213(16) 0.156(13) 0.101(12) 0.015(8) 0.003(9)
O12 0.21(2) 0.068(11) 0.47(4) 0.001(17) -0.07(2) -0.005(12)
Cl1 0.068(3) 0.110(4) 0.095(4) 0.009(3) 0.006(3) 0.008(3)
C1 0.047(7) 0.038(7) 0.052(8) -0.009(6) 0.009(7) 0.000(6)
C2 0.041(7) 0.045(7) 0.041(7) 0.009(6) -0.001(6) 0.001(6)
C3 0.047(7) 0.055(8) 0.049(8) 0.009(7) 0.001(6) -0.010(7)
C4 0.061(9) 0.058(9) 0.051(9) 0.015(7) 0.010(7) 0.003(7)
C5 0.057(8) 0.071(9) 0.040(8) -0.005(7) 0.014(7) -0.008(7)
C6 0.046(7) 0.044(7) 0.048(8) 0.007(6) 0.003(6) -0.013(6)
C7 0.042(7) 0.057(8) 0.051(9) 0.011(7) -0.001(7) -0.003(6)
C8 0.104(12) 0.082(11) 0.046(9) 0.007(8) 0.028(9) -0.008(9)
C9 0.053(8) 0.049(8) 0.051(8) -0.003(6) 0.017(7) 0.000(6)
C10 0.045(8) 0.062(9) 0.053(9) 0.006(7) 0.008(7) 0.007(7)
C11 0.059(9) 0.082(11) 0.059(10) 0.005(8) 0.007(8) -0.008(8)
C12 0.069(11) 0.076(12) 0.100(14) 0.035(11) 0.035(11) 0.012(9)
C13 0.085(13) 0.082(13) 0.129(18) 0.041(13) 0.049(13) 0.025(11)
C14 0.101(13) 0.067(11) 0.075(11) 0.007(9) 0.027(10) 0.018(10)
C15 0.069(9) 0.064(9) 0.065(10) 0.002(8) 0.034(8) 0.016(8)
C16 0.054(9) 0.069(11) 0.090(12) 0.010(9) 0.003(9) 0.008(8)
C17 0.140(18) 0.16(2) 0.17(2) 0.020(18) 0.113(18) 0.029(17)
C18 0.077(11) 0.094(12) 0.054(10) 0.024(9) 0.006(9) -0.026(10)
C19 0.21(3) 0.19(3) 0.15(2) -0.09(2) 0.10(2) -0.17(3)
C20 0.054(11) 0.122(18) 0.31(4) -0.09(2) 0.061(17) -0.045(12)
C21 0.053(7) 0.036(7) 0.040(7) -0.007(5) -0.003(6) 0.006(6)
C22 0.077(10) 0.032(7) 0.059(9) -0.003(6) 0.010(8) 0.003(7)
C23 0.046(8) 0.058(9) 0.085(11) 0.004(8) 0.016(8) 0.005(7)
C24 0.097(14) 0.105(14) 0.083(13) 0.002(11) 0.007(11) 0.037(12)
O8 0.43(5) 0.21(3) 0.50(6) -0.01(3) 0.15(5) 0.11(3)

loop_
_atom_type_symbol
_atom_type_description
_atom_type_scat_dispersion_real
_atom_type_scat_dispersion_imag
_atom_type_scat_source
C C 0.0033 0.0016 'International Tables Vol C Tables 4.2.6.8 and 6.1.1.4'
H H 0.0000 0.0000 'International Tables Vol C Tables 4.2.6.8 and 6.1.1.4'
N N 0.0061 0.0033 'International Tables Vol C Tables 4.2.6.8 and 6.1.1.4'
O O 0.0106 0.0060 'International Tables Vol C Tables 4.2.6.8 and 6.1.1.4'
Ni Ni 0.3393 1.1124 'International Tables Vol C Tables 4.2.6.8 and 6.1.1.4'
Cl Cl 0.1484 0.1585 'International Tables Vol C Tables 4.2.6.8 and 6.1.1.4'

loop_
_geom_angle_atom_site_label_1
_geom_angle_atom_site_label_2
_geom_angle_atom_site_label_3
_geom_angle
_geom_angle_site_symmetry_1
_geom_angle_site_symmetry_3
_geom_angle_publ_flag
N11 Ni1 N7 93.4(4) . . ?
N11 Ni1 N4 98.1(4) . . ?
N7 Ni1 N4 100.2(4) . . ?
N11 Ni1 O1 88.5(4) . . ?
N7 Ni1 O1 81.8(4) . . ?
N4 Ni1 O1 172.9(4) . . ?
N11 Ni1 N1 96.4(4) . 3_666 ?
N7 Ni1 N1 170.1(4) . 3_666 ?
N4 Ni1 N1 79.8(4) . 3_666 ?
O1 Ni1 N1 97.0(3) . 3_666 ?
N11 Ni1 N1 170.2(4) . . ?
N7 Ni1 N1 91.0(4) . . ?
N4 Ni1 N1 89.7(4) . . ?
O1 Ni1 N1 83.5(3) . . ?
N1 Ni1 N1 79.2(4) 3_666 . ?
O2 Ni2 N12 90.0(5) . . ?
O2 Ni2 O5 93.6(4) . . ?
N12 Ni2 O5 92.8(5) . . ?
O2 Ni2 N7 90.8(4) . . ?
N12 Ni2 N7 97.2(5) . . ?
O5 Ni2 N7 169.0(4) . . ?
O2 Ni2 O6 173.5(4) . . ?
N12 Ni2 O6 83.5(5) . . ?
O5 Ni2 O6 86.7(4) . . ?
N7 Ni2 O6 90.1(4) . . ?
O2 Ni2 O1 82.9(3) . . ?
N12 Ni2 O1 171.8(5) . . ?
O5 Ni2 O1 91.8(4) . . ?
N7 Ni2 O1 78.8(4) . . ?
O6 Ni2 O1 103.6(4) . . ?
O3 Ni3 N10 96.1(4) . . ?
O3 Ni3 O2 88.8(4) . . ?
N10 Ni3 O2 95.2(4) . . ?
O3 Ni3 N4 92.5(4) . 3_666 ?
N10 Ni3 N4 90.0(4) . 3_666 ?
O2 Ni3 N4 174.5(4) . 3_666 ?
O3 Ni3 O1 170.9(4) . . ?
N10 Ni3 O1 90.2(4) . . ?
O2 Ni3 O1 84.1(3) . . ?
N4 Ni3 O1 94.0(4) 3_666 . ?
O3 Ni3 N1 91.5(4) . . ?
N10 Ni3 N1 167.6(4) . . ?
O2 Ni3 N1 94.7(3) . . ?
N4 Ni3 N1 79.9(4) 3_666 . ?
O1 Ni3 N1 83.5(3) . . ?
N2 N1 Ni3 119.5(8) . . ?
N2 N1 Ni1 123.5(8) . 3_666 ?
Ni3 N1 Ni1 98.2(4) . 3_666 ?
N2 N1 Ni1 114.3(7) . . ?
Ni3 N1 Ni1 95.4(4) . . ?
Ni1 N1 Ni1 100.8(4) 3_666 . ?
N3 N2 N1 176.5(14) . . ?
N5 N4 Ni1 129.9(8) . . ?
N5 N4 Ni3 123.5(8) . 3_666 ?
Ni1 N4 Ni3 101.5(5) . 3_666 ?
N6 N5 N4 175.7(13) . . ?
N8 N7 Ni1 133.1(9) . . ?
N8 N7 Ni2 122.5(10) . . ?
Ni1 N7 Ni2 102.1(5) . . ?
N9 N8 N7 177.5(15) . . ?
C7 N10 C23 117.0(12) . . ?
C7 N10 Ni3 121.9(9) . . ?
C23 N10 Ni3 120.8(9) . . ?
C9 N11 C21 113.7(11) . . ?
C9 N11 Ni1 122.3(9) . . ?
C21 N11 Ni1 123.8(8) . . ?
C18 N12 C19 122.1(16) . . ?
C18 N12 Ni2 126.9(12) . . ?
C19 N12 Ni2 111.0(13) . . ?
C1 O1 Ni1 122.7(7) . . ?
C1 O1 Ni3 121.3(7) . . ?
Ni1 O1 Ni3 97.5(3) . . ?
C1 O1 Ni2 119.2(7) . . ?
Ni1 O1 Ni2 97.1(3) . . ?
Ni3 O1 Ni2 92.2(3) . . ?
C10 O2 Ni2 129.6(8) . . ?
C10 O2 Ni3 128.3(8) . . ?
Ni2 O2 Ni3 100.5(4) . . ?
C16 O3 Ni3 127.0(10) . . ?
C24 O4 H4 109.5 . . ?
Ni2 O5 H5 109.5 . . ?
C20 O6 Ni2 105.6(12) . . ?
C22 O7 H7 109.5 . . ?
O8 C25 H25A 109.5 . . ?
O8 C25 H25B 109.5 . . ?
H25A C25 H25B 109.5 . . ?
O8 C25 H25C 109.5 . . ?
H25A C25 H25C 109.5 . . ?
H25B C25 H25C 109.5 . . ?
O12 Cl1 O9 113.0(13) . . ?
O12 Cl1 O10 113.5(17) . . ?
O9 Cl1 O10 106.8(10) . . ?
O12 Cl1 O11 105.9(13) . . ?
O9 Cl1 O11 114.7(10) . . ?
O10 Cl1 O11 102.5(12) . . ?
O1 C1 C6 120.5(11) . . ?
O1 C1 C2 121.0(11) . . ?
C6 C1 C2 118.4(12) . . ?
C1 C2 C3 117.7(12) . . ?
C1 C2 C7 127.1(12) . . ?
C3 C2 C7 115.0(11) . . ?
C4 C3 C2 123.4(13) . . ?
C4 C3 H3 118.3 . . ?
C2 C3 H3 118.3 . . ?
C5 C4 C3 117.3(13) . . ?
C5 C4 C8 122.9(14) . . ?
C3 C4 C8 119.8(13) . . ?
C4 C5 C6 122.2(14) . . ?
C4 C5 H5A 118.9 . . ?
C6 C5 H5A 118.9 . . ?
C1 C6 C5 120.9(12) . . ?
C1 C6 C9 124.3(12) . . ?
C5 C6 C9 114.7(13) . . ?
N10 C7 C2 127.9(12) . . ?
N10 C7 H7A 116.1 . . ?
C2 C7 H7A 116.1 . . ?
C4 C8 H8A 109.5 . . ?
C4 C8 H8B 109.5 . . ?
H8A C8 H8B 109.5 . . ?
C4 C8 H8C 109.5 . . ?
H8A C8 H8C 109.5 . . ?
H8B C8 H8C 109.5 . . ?
N11 C9 C6 128.1(12) . . ?
N11 C9 H9 116.0 . . ?
C6 C9 H9 116.0 . . ?
O2 C10 C15 122.4(13) . . ?
O2 C10 C11 121.3(13) . . ?
C15 C10 C11 116.3(14) . . ?
C12 C11 C10 120.7(15) . . ?
C12 C11 C18 115.9(16) . . ?
C10 C11 C18 123.4(15) . . ?
C11 C12 C13 123.0(17) . . ?
C11 C12 H12 118.5 . . ?
C13 C12 H12 118.5 . . ?
C12 C13 C14 116.8(18) . . ?
C12 C13 C17 120(2) . . ?
C14 C13 C17 123(2) . . ?
C13 C14 C15 122.8(17) . . ?
C13 C14 H14 118.6 . . ?
C15 C14 H14 118.6 . . ?
C10 C15 C14 120.5(15) . . ?
C10 C15 C16 124.6(14) . . ?
C14 C15 C16 114.9(15) . . ?
O3 C16 C15 126.8(16) . . ?
O3 C16 H16 116.6 . . ?
C15 C16 H16 116.6 . . ?
C13 C17 H17A 109.5 . . ?
C13 C17 H17B 109.5 . . ?
H17A C17 H17B 109.5 . . ?
C13 C17 H17C 109.5 . . ?
H17A C17 H17C 109.5 . . ?
H17B C17 H17C 109.5 . . ?
N12 C18 C11 127.5(16) . . ?
N12 C18 H18 116.3 . . ?
C11 C18 H18 116.3 . . ?
C20 C19 N12 116(2) . . ?
C20 C19 H19 122.1 . . ?
N12 C19 H19 122.1 . . ?
C19 C20 O6 122(2) . . ?
C19 C20 H20 119.2 . . ?
O6 C20 H20 119.2 . . ?
N11 C21 C22 111.5(10) . . ?
N11 C21 H21A 109.3 . . ?
C22 C21 H21A 109.3 . . ?
N11 C21 H21B 109.3 . . ?
C22 C21 H21B 109.3 . . ?
H21A C21 H21B 108.0 . . ?
O7 C22 C21 113.3(10) . . ?
O7 C22 H22A 108.9 . . ?
C21 C22 H22A 108.9 . . ?
O7 C22 H22B 108.9 . . ?
C21 C22 H22B 108.9 . . ?
H22A C22 H22B 107.7 . . ?
N10 C23 C24 110.8(12) . . ?
N10 C23 H23A 109.5 . . ?
C24 C23 H23A 109.5 . . ?
N10 C23 H23B 109.5 . . ?
C24 C23 H23B 109.5 . . ?
H23A C23 H23B 108.1 . . ?
O4 C24 C23 113.5(15) . . ?
O4 C24 H24A 108.9 . . ?
C23 C24 H24A 108.9 . . ?
O4 C24 H24B 108.9 . . ?
C23 C24 H24B 108.9 . . ?
H24A C24 H24B 107.7 . . ?
C25 O8 H8 109.5 . . ?

loop_
_geom_bond_atom_site_label_1
_geom_bond_atom_site_label_2
_geom_bond_distance
_geom_bond_site_symmetry_2
_geom_bond_publ_flag
Ni1 N11 2.005(10) . ?
Ni1 N7 2.048(11) . ?
Ni1 N4 2.049(10) . ?
Ni1 O1 2.063(8) . ?
Ni1 N1 2.113(9) 3_666 ?
Ni1 N1 2.124(10) . ?
Ni2 O2 1.977(9) . ?
Ni2 N12 1.987(13) . ?
Ni2 O5 2.029(9) . ?
Ni2 N7 2.051(10) . ?
Ni2 O6 2.084(9) . ?
Ni2 O1 2.188(8) . ?
Ni3 O3 1.983(10) . ?
Ni3 N10 2.007(11) . ?
Ni3 O2 2.032(9) . ?
Ni3 N4 2.062(10) 3_666 ?
Ni3 O1 2.089(8) . ?
Ni3 N1 2.098(9) . ?
N1 N2 1.255(15) . ?
N1 Ni1 2.113(9) 3_666 ?
N2 N3 1.122(15) . ?
N4 N5 1.200(13) . ?
N4 Ni3 2.062(10) 3_666 ?
N5 N6 1.128(13) . ?
N7 N8 1.184(14) . ?
N8 N9 1.120(15) . ?
N10 C7 1.269(15) . ?
N10 C23 1.481(16) . ?
N11 C9 1.261(14) . ?
N11 C21 1.479(14) . ?
N12 C18 1.254(19) . ?
N12 C19 1.46(2) . ?
O1 C1 1.341(14) . ?
O2 C10 1.330(15) . ?
O3 C16 1.256(17) . ?
O4 C24 1.417(18) . ?
O4 H4 0.8400 . ?
O5 H5 0.8400 . ?
O6 C20 1.46(2) . ?
O7 C22 1.390(14) . ?
O7 H7 0.8400 . ?
C25 O8 1.45(4) . ?
C25 H25A 0.9800 . ?
C25 H25B 0.9800 . ?
C25 H25C 0.9800 . ?
O9 Cl1 1.343(12) . ?
O10 Cl1 1.394(18) . ?
O11 Cl1 1.396(12) . ?
O12 Cl1 1.295(17) . ?
C1 C6 1.362(17) . ?
C1 C2 1.395(16) . ?
C2 C3 1.401(17) . ?
C2 C7 1.425(18) . ?
C3 C4 1.347(18) . ?
C3 H3 0.9500 . ?
C4 C5 1.344(17) . ?
C4 C8 1.506(17) . ?
C5 C6 1.378(17) . ?
C5 H5A 0.9500 . ?
C6 C9 1.494(17) . ?
C7 H7A 0.9500 . ?
C8 H8A 0.9800 . ?
C8 H8B 0.9800 . ?
C8 H8C 0.9800 . ?
C9 H9 0.9500 . ?
C10 C15 1.381(18) . ?
C10 C11 1.425(18) . ?
C11 C12 1.36(2) . ?
C11 C18 1.45(2) . ?
C12 C13 1.37(2) . ?
C12 H12 0.9500 . ?
C13 C14 1.36(2) . ?
C13 C17 1.50(2) . ?
C14 C15 1.40(2) . ?
C14 H14 0.9500 . ?
C15 C16 1.44(2) . ?
C16 H16 0.9500 . ?
C17 H17A 0.9800 . ?
C17 H17B 0.9800 . ?
C17 H17C 0.9800 . ?
C18 H18 0.9500 . ?
C19 C20 1.28(3) . ?
C19 H19 0.9500 . ?
C20 H20 0.9500 . ?
C21 C22 1.497(16) . ?
C21 H21A 0.9900 . ?
C21 H21B 0.9900 . ?
C22 H22A 0.9900 . ?
C22 H22B 0.9900 . ?
C23 C24 1.49(2) . ?
C23 H23A 0.9900 . ?
C23 H23B 0.9900 . ?
C24 H24A 0.9900 . ?
C24 H24B 0.9900 . ?
O8 H8 0.8400 . ?
